data_4515701
loop_
_publ_author_name
'Tamang, Sem Raj'
'Singh, Arpita'
'Unruh, Daniel K.'
'Findlater, Michael'

_publ_section_title
;
 Nickel-Catalyzed Regioselective 1,4-Hydroboration of N-Heteroarenes
;
_journal_issue 7
_journal_name_full 'ACS Catalysis'
_journal_page_first 6186
_journal_paper_doi 10.1021/acscatal.8b01166
_journal_volume 8
_journal_year 2018
_chemical_formula_moiety 'C22 H22 F6 N2 Ni O4'
_chemical_formula_sum 'C22 H22 F6 N2 Ni O4'
_chemical_formula_weight 551.12
_space_group_crystal_system triclinic
_space_group_IT_number 2
_space_group_name_Hall '-P 1'
_space_group_name_H-M_alt 'P -1'
_atom_sites_solution_hydrogens geom
_audit_creation_method SHELXL-2013
_cell_angle_alpha 86.398(4)
_cell_angle_beta 79.115(5)
_cell_angle_gamma 86.957(5)
_cell_formula_units_Z 1
_cell_length_a 6.3927(15)
_cell_length_b 8.606(2)
_cell_length_c 10.965(2)
_cell_measurement_reflns_used 3494
_cell_measurement_temperature 200(2)
_cell_measurement_theta_max 26.55
_cell_measurement_theta_min 2.38
_cell_volume 590.7(2)
_computing_cell_refinement 'Bruker SAINT'
_computing_data_collection 'Bruker APEX2'
_computing_data_reduction 'Bruker SAINT'
_computing_molecular_graphics 'Bruker SHELXTL'
_computing_publication_material 'Bruker SHELXTL'
_computing_structure_refinement 'SHELXL-2014 (Sheldrick 2014)'
_computing_structure_solution 'SHELXS-97 (Sheldrick 2008)'
_diffrn_ambient_temperature 200(2)
_diffrn_measured_fraction_theta_full 0.999
_diffrn_measured_fraction_theta_max 0.995
_diffrn_measurement_device_type 'Bruker APEX-II CCD'
_diffrn_measurement_method '\f and \w scans'
_diffrn_radiation_type MoK\a
_diffrn_radiation_wavelength 0.71073
_diffrn_reflns_av_R_equivalents 0.0216
_diffrn_reflns_av_unetI/netI 0.0243
_diffrn_reflns_Laue_measured_fraction_full 0.999
_diffrn_reflns_Laue_measured_fraction_max 0.995
_diffrn_reflns_limit_h_max 8
_diffrn_reflns_limit_h_min -8
_diffrn_reflns_limit_k_max 11
_diffrn_reflns_limit_k_min -11
_diffrn_reflns_limit_l_max 14
_diffrn_reflns_limit_l_min -14
_diffrn_reflns_number 8026
_diffrn_reflns_point_group_measured_fraction_full 0.999
_diffrn_reflns_point_group_measured_fraction_max 0.995
_diffrn_reflns_theta_full 25.242
_diffrn_reflns_theta_max 27.104
_diffrn_reflns_theta_min 1.894
_exptl_absorpt_coefficient_mu 0.900
_exptl_absorpt_correction_T_max 0.969
_exptl_absorpt_correction_T_min 0.759
_exptl_absorpt_correction_type multi-scan
_exptl_absorpt_process_details SADABS
_exptl_crystal_colour purple
_exptl_crystal_density_diffrn 1.549
_exptl_crystal_description blade
_exptl_crystal_F_000 282
_exptl_crystal_size_max 0.480
_exptl_crystal_size_mid 0.255
_exptl_crystal_size_min 0.035
_refine_diff_density_max 0.244
_refine_diff_density_min -0.183
_refine_diff_density_rms 0.046
_refine_ls_extinction_method none
_refine_ls_goodness_of_fit_ref 1.052
_refine_ls_hydrogen_treatment constr
_refine_ls_matrix_type full
_refine_ls_number_parameters 190
_refine_ls_number_reflns 2593
_refine_ls_number_restraints 0
_refine_ls_restrained_S_all 1.052
_refine_ls_R_factor_all 0.0347
_refine_ls_R_factor_gt 0.0305
_refine_ls_shift/su_max 0.000
_refine_ls_shift/su_mean 0.000
_refine_ls_structure_factor_coef Fsqd
_refine_ls_weighting_details 'w=1/[\s^2^(Fo^2^)+(0.0350P)^2^+0.1792P] where P=(Fo^2^+2Fc^2^)/3'
_refine_ls_weighting_scheme calc
_refine_ls_wR_factor_gt 0.0720
_refine_ls_wR_factor_ref 0.0740
_reflns_Friedel_coverage 0.000
_reflns_number_gt 2370
_reflns_number_total 2593
_reflns_threshold_expression 'I > 2\s(I)'
_cod_data_source_file cs8b01166_si_003.cif
_cod_data_source_block shelx
_cod_database_code 4515701
_shelx_space_group_comment
;
The symmetry employed for this shelxl refinement is uniquely defined
by the following loop, which should always be used as a source of
symmetry information in preference to the above space-group names.
They are only intended as comments.
;
_shelx_estimated_absorpt_t_min 0.672
_shelx_estimated_absorpt_t_max 0.969
_shelxl_version_number 2013-4

loop_
_space_group_symop_operation_xyz
'x, y, z'
'-x, -y, -z'

loop_
_atom_site_label
_atom_site_type_symbol
_atom_site_fract_x
_atom_site_fract_y
_atom_site_fract_z
_atom_site_U_iso_or_equiv
_atom_site_adp_type
_atom_site_occupancy
_atom_site_site_symmetry_order
_atom_site_calc_flag
_atom_site_refinement_flags_posn
_atom_site_refinement_flags_adp
_atom_site_refinement_flags_occupancy
_atom_site_disorder_assembly
_atom_site_disorder_group
Ni1 Ni 0.0000 0.5000 0.5000 0.02756(11) Uani 1 2 d S . P . .
F1A F 0.6635(18) 0.178(3) -0.0226(11) 0.094(5) Uani 0.43(3) 1 d . . P A 1
F2A F 0.870(2) 0.1261(16) 0.1068(11) 0.091(3) Uani 0.43(3) 1 d . . P A 1
F3A F 0.8511(17) 0.3485(13) 0.0232(14) 0.074(2) Uani 0.43(3) 1 d . . P A 1
F1B F 0.8957(12) 0.1578(12) 0.1080(8) 0.076(2) Uani 0.57(3) 1 d . . P A 2
F2B F 0.6609(16) 0.1079(13) 0.0105(13) 0.093(3) Uani 0.57(3) 1 d . . P A 2
F3B F 0.793(3) 0.3293(13) -0.0149(11) 0.099(4) Uani 0.57(3) 1 d . . P A 2
O1 O -0.17067(19) 0.57291(13) 0.36973(11) 0.0323(3) Uani 1 1 d . . . . .
O2 O 0.15440(19) 0.70277(13) 0.47667(11) 0.0335(3) Uani 1 1 d . . . . .
N1 N 0.2433(2) 0.39960(16) 0.35798(13) 0.0308(3) Uani 1 1 d . . . . .
C1 C -0.1496(3) 0.6991(2) 0.30378(15) 0.0311(4) Uani 1 1 d . . . . .
C2 C -0.0104(3) 0.8153(2) 0.31359(17) 0.0382(4) Uani 1 1 d . . . . .
H2 H -0.0111 0.9048 0.2583 0.046 Uiso 1 1 calc R U . . .
C3 C 0.1307(3) 0.81208(19) 0.39780(16) 0.0323(4) Uani 1 1 d . . . . .
C4 C -0.2876(3) 0.7189(2) 0.20546(19) 0.0449(5) Uani 1 1 d . . . . .
H4A H -0.2741 0.8240 0.1657 0.067 Uiso 1 1 calc R U . . .
H4B H -0.4367 0.7035 0.2443 0.067 Uiso 1 1 calc R U . . .
H4C H -0.2413 0.6418 0.1427 0.067 Uiso 1 1 calc R U . . .
C5 C 0.2666(3) 0.9512(2) 0.3957(2) 0.0475(5) Uani 1 1 d . . . . .
H5A H 0.4143 0.9152 0.3968 0.071 Uiso 1 1 calc R U . . .
H5B H 0.2123 1.0114 0.4688 0.071 Uiso 1 1 calc R U . . .
H5C H 0.2614 1.0171 0.3200 0.071 Uiso 1 1 calc R U . . .
C6 C 0.2082(3) 0.3853(2) 0.24236(17) 0.0391(4) Uani 1 1 d . . . . .
H6 H 0.0721 0.4176 0.2248 0.047 Uiso 1 1 calc R U . . .
C7 C 0.3583(3) 0.3265(2) 0.14825(17) 0.0417(4) Uani 1 1 d . . . . .
H7 H 0.3262 0.3184 0.0678 0.050 Uiso 1 1 calc R U . . .
C8 C 0.5579(3) 0.2792(2) 0.17275(17) 0.0339(4) Uani 1 1 d . . . . .
C9 C 0.5961(3) 0.2908(2) 0.29121(17) 0.0345(4) Uani 1 1 d . . . . .
H9 H 0.7301 0.2575 0.3113 0.041 Uiso 1 1 calc R U . . .
C10 C 0.4356(3) 0.3520(2) 0.38042(16) 0.0324(4) Uani 1 1 d . . . . .
H10 H 0.4635 0.3607 0.4617 0.039 Uiso 1 1 calc R U . . .
C11 C 0.7288(3) 0.2232(2) 0.07038(19) 0.0454(5) Uani 1 1 d . . . . .

loop_
_atom_site_aniso_label
_atom_site_aniso_U_11
_atom_site_aniso_U_22
_atom_site_aniso_U_33
_atom_site_aniso_U_23
_atom_site_aniso_U_13
_atom_site_aniso_U_12
Ni1 0.03140(18) 0.02887(17) 0.02550(17) 0.00237(11) -0.01283(12) -0.00696(12)
F1A 0.056(3) 0.179(13) 0.053(4) -0.066(6) -0.012(3) 0.010(6)
F2A 0.120(8) 0.069(4) 0.060(5) 0.022(3) 0.015(4) 0.064(4)
F3A 0.068(4) 0.073(3) 0.065(5) -0.003(4) 0.028(3) -0.013(3)
F1B 0.046(3) 0.124(5) 0.061(3) -0.028(3) -0.017(2) 0.025(3)
F2B 0.079(3) 0.103(5) 0.100(6) -0.068(4) -0.004(3) -0.007(3)
F3B 0.133(7) 0.074(4) 0.059(4) 0.027(3) 0.041(4) 0.029(4)
O1 0.0351(7) 0.0362(6) 0.0286(6) 0.0036(5) -0.0140(5) -0.0063(5)
O2 0.0371(7) 0.0327(6) 0.0339(7) 0.0022(5) -0.0139(5) -0.0088(5)
N1 0.0347(8) 0.0315(7) 0.0287(7) 0.0009(6) -0.0114(6) -0.0077(6)
C1 0.0343(9) 0.0362(9) 0.0224(8) -0.0018(7) -0.0057(7) 0.0054(7)
C2 0.0514(11) 0.0313(9) 0.0324(10) 0.0076(7) -0.0120(8) -0.0026(8)
C3 0.0366(10) 0.0285(8) 0.0307(9) -0.0015(7) -0.0024(7) -0.0046(7)
C4 0.0537(12) 0.0482(11) 0.0364(11) 0.0041(9) -0.0209(9) 0.0040(9)
C5 0.0529(12) 0.0358(10) 0.0541(13) 0.0011(9) -0.0084(10) -0.0145(9)
C6 0.0386(10) 0.0489(11) 0.0334(10) -0.0037(8) -0.0163(8) 0.0025(8)
C7 0.0467(11) 0.0531(12) 0.0286(10) -0.0044(8) -0.0161(8) 0.0027(9)
C8 0.0377(10) 0.0330(9) 0.0313(9) 0.0007(7) -0.0070(8) -0.0053(7)
C9 0.0317(9) 0.0383(9) 0.0361(10) 0.0009(7) -0.0125(8) -0.0062(7)
C10 0.0336(9) 0.0378(9) 0.0290(9) 0.0004(7) -0.0126(7) -0.0094(7)
C11 0.0481(12) 0.0505(12) 0.0375(11) -0.0024(9) -0.0086(9) 0.0028(9)

loop_
_atom_type_symbol
_atom_type_description
_atom_type_scat_dispersion_real
_atom_type_scat_dispersion_imag
_atom_type_scat_source
C C 0.0033 0.0016 'International Tables Vol C Tables 4.2.6.8 and 6.1.1.4'
H H 0.0000 0.0000 'International Tables Vol C Tables 4.2.6.8 and 6.1.1.4'
F F 0.0171 0.0103 'International Tables Vol C Tables 4.2.6.8 and 6.1.1.4'
N N 0.0061 0.0033 'International Tables Vol C Tables 4.2.6.8 and 6.1.1.4'
Ni Ni 0.3393 1.1124 'International Tables Vol C Tables 4.2.6.8 and 6.1.1.4'
O O 0.0106 0.0060 'International Tables Vol C Tables 4.2.6.8 and 6.1.1.4'

loop_
_geom_angle_atom_site_label_1
_geom_angle_atom_site_label_2
_geom_angle_atom_site_label_3
_geom_angle
_geom_angle_site_symmetry_1
_geom_angle_site_symmetry_3
O1 Ni1 O1 180.0 2_566 .
O1 Ni1 O2 89.08(5) 2_566 .
O1 Ni1 O2 90.92(5) . .
O1 Ni1 O2 90.92(5) 2_566 2_566
O1 Ni1 O2 89.08(5) . 2_566
O2 Ni1 O2 180.0 . 2_566
O1 Ni1 N1 89.94(5) 2_566 2_566
O1 Ni1 N1 90.06(5) . 2_566
O2 Ni1 N1 90.03(5) . 2_566
O2 Ni1 N1 89.97(5) 2_566 2_566
O1 Ni1 N1 90.07(5) 2_566 .
O1 Ni1 N1 89.93(5) . .
O2 Ni1 N1 89.97(5) . .
O2 Ni1 N1 90.03(5) 2_566 .
N1 Ni1 N1 180.0 2_566 .
C1 O1 Ni1 126.08(11) . .
C3 O2 Ni1 125.49(11) . .
C10 N1 C6 116.98(16) . .
C10 N1 Ni1 121.84(12) . .
C6 N1 Ni1 121.16(12) . .
O1 C1 C2 125.68(16) . .
O1 C1 C4 114.93(16) . .
C2 C1 C4 119.38(16) . .
C1 C2 C3 125.97(16) . .
C1 C2 H2 117.0 . .
C3 C2 H2 117.0 . .
O2 C3 C2 125.72(16) . .
O2 C3 C5 116.15(16) . .
C2 C3 C5 118.13(16) . .
C1 C4 H4A 109.5 . .
C1 C4 H4B 109.5 . .
H4A C4 H4B 109.5 . .
C1 C4 H4C 109.5 . .
H4A C4 H4C 109.5 . .
H4B C4 H4C 109.5 . .
C3 C5 H5A 109.5 . .
C3 C5 H5B 109.5 . .
H5A C5 H5B 109.5 . .
C3 C5 H5C 109.5 . .
H5A C5 H5C 109.5 . .
H5B C5 H5C 109.5 . .
N1 C6 C7 123.55(17) . .
N1 C6 H6 118.2 . .
C7 C6 H6 118.2 . .
C6 C7 C8 118.75(17) . .
C6 C7 H7 120.6 . .
C8 C7 H7 120.6 . .
C9 C8 C7 118.60(17) . .
C9 C8 C11 121.34(17) . .
C7 C8 C11 120.01(17) . .
C8 C9 C10 118.77(17) . .
C8 C9 H9 120.6 . .
C10 C9 H9 120.6 . .
N1 C10 C9 123.35(16) . .
N1 C10 H10 118.3 . .
C9 C10 H10 118.3 . .
F1A C11 F2A 112.2(8) . .
F3B C11 F1B 108.1(7) . .
F3B C11 F2B 105.4(5) . .
F1B C11 F2B 102.6(6) . .
F1A C11 F3A 104.2(7) . .
F2A C11 F3A 101.6(7) . .
F1A C11 C8 115.1(5) . .
F3B C11 C8 114.0(4) . .
F2A C11 C8 114.5(6) . .
F1B C11 C8 114.2(4) . .
F2B C11 C8 111.4(5) . .
F3A C11 C8 107.6(5) . .

loop_
_geom_bond_atom_site_label_1
_geom_bond_atom_site_label_2
_geom_bond_distance
_geom_bond_site_symmetry_2
Ni1 O1 2.0069(12) 2_566
Ni1 O1 2.0069(12) .
Ni1 O2 2.0288(12) .
Ni1 O2 2.0288(12) 2_566
Ni1 N1 2.1685(15) 2_566
Ni1 N1 2.1685(15) .
F1A C11 1.263(10) .
F2A C11 1.298(9) .
F3A C11 1.381(10) .
F1B C11 1.303(7) .
F2B C11 1.356(8) .
F3B C11 1.290(8) .
O1 C1 1.265(2) .
O2 C3 1.260(2) .
N1 C10 1.337(2) .
N1 C6 1.343(2) .
C1 C2 1.395(3) .
C1 C4 1.513(2) .
C2 C3 1.406(3) .
C2 H2 0.9500 .
C3 C5 1.513(2) .
C4 H4A 0.9800 .
C4 H4B 0.9800 .
C4 H4C 0.9800 .
C5 H5A 0.9800 .
C5 H5B 0.9800 .
C5 H5C 0.9800 .
C6 C7 1.371(3) .
C6 H6 0.9500 .
C7 C8 1.389(3) .
C7 H7 0.9500 .
C8 C9 1.377(2) .
C8 C11 1.495(3) .
C9 C10 1.384(3) .
C9 H9 0.9500 .
C10 H10 0.9500 .
